data_4030932
loop_
_publ_author_name
'Tian, Tian'
'Li, Liqi'
'Xue, Jijun'
'Zhang, Jie'
'Li, Ying'

_publ_section_title
;
 Enantioselective Syntheses of Spiroketals via a Tandem Reaction of Cu(I)
 -Catalyzed Cycloetherification and H-Bond-induced [4 + 2] Cyclization.
;
_journal_name_full 'The Journal of organic chemistry'
_journal_page_first 150407100357003
_journal_paper_doi 10.1021/acs.joc.5b00384
_journal_year 2015
_chemical_formula_moiety 'C16 H14 O3'
_chemical_formula_sum 'C16 H14 O3'
_chemical_formula_weight 254.27
_chemical_name_systematic
;
 ?
;
_space_group_crystal_system orthorhombic
_space_group_IT_number 19
_space_group_name_Hall 'P 2ac 2ab'
_space_group_name_H-M_alt 'P 21 21 21'
_symmetry_space_group_name_Hall 'P 2ac 2ab'
_symmetry_space_group_name_H-M 'P 21 21 21'
_atom_sites_solution_hydrogens geom
_atom_sites_solution_primary iterative
_audit_creation_date 2013-09-25
_audit_creation_method
;
Olex2 1.2
(compiled 2013.09.17 svn.r2790 for OlexSys, GUI svn.r4601)
;
_cell_angle_alpha 90
_cell_angle_beta 90
_cell_angle_gamma 90
_cell_formula_units_Z 28
_cell_length_a 11.5731(4)
_cell_length_b 20.5327(8)
_cell_length_c 38.4094(14)
_cell_measurement_reflns_used 5377
_cell_measurement_temperature 297.1(4)
_cell_measurement_theta_max 23.1090
_cell_measurement_theta_min 3.3880
_cell_volume 9127.1(6)
_computing_cell_refinement
;
CrysAlisPro, Agilent Technologies,
Version 1.171.36.28 (release 01-02-2013 CrysAlis171 .NET)
(compiled Feb  1 2013,16:14:44)
;
_computing_data_collection
;
CrysAlisPro, Agilent Technologies,
Version 1.171.36.28 (release 01-02-2013 CrysAlis171 .NET)
(compiled Feb  1 2013,16:14:44)
;
_computing_data_reduction
;
CrysAlisPro, Agilent Technologies,
Version 1.171.36.28 (release 01-02-2013 CrysAlis171 .NET)
(compiled Feb  1 2013,16:14:44)
;
_computing_molecular_graphics
;
O. V. Dolomanov, L. J. Bourhis, R. J. Gildea, J. A. K. Howard and H. Puschmann,
OLEX2: a complete structure solution, refinement and analysis program.
J. Appl. Cryst. (2009). 42, 339-341.
;
_computing_publication_material
;
O. V. Dolomanov, L. J. Bourhis, R. J. Gildea, J. A. K. Howard and H. Puschmann,
OLEX2: a complete structure solution, refinement and analysis program.
J. Appl. Cryst. (2009). 42, 339-341.
;
_computing_structure_refinement
;
SHELX, G.M. Sheldrick, Acta Cryst.
(2008). A64, 112-122
;
_computing_structure_solution 'SUPERFLIP, J. Appl. Cryst. (2007) 40, 786-790'
_diffrn_ambient_temperature 297.1(4)
_diffrn_detector_area_resol_mean 16.0733
_diffrn_measured_fraction_theta_full 0.9916
_diffrn_measured_fraction_theta_max 0.8386
_diffrn_measurement_details
;
  1 omega -101.00  -75.00   1.0000   30.0000
omega____ theta____ kappa____ phi______ frames
    -      -19.2137  178.0000 -120.0000 26

  2 omega    6.00   66.00   1.0000   30.0000
omega____ theta____ kappa____ phi______ frames
    -       22.6512   57.0000  -60.0000 60

  3 omega   -3.00   23.00   1.0000   30.0000
omega____ theta____ kappa____ phi______ frames
    -       22.6512   57.0000  -30.0000 26

  4 omega   41.00   81.00   1.0000   30.0000
omega____ theta____ kappa____ phi______ frames
    -       22.6512   57.0000  -30.0000 40

  5 omega   58.00   99.00   1.0000   30.0000
omega____ theta____ kappa____ phi______ frames
    -       22.6512  178.0000 -120.0000 41
;
_diffrn_measurement_device_type 'SuperNova, Dual, Cu at zero, Eos'
_diffrn_measurement_method '\w scans'
_diffrn_orient_matrix_UB_11 0.0215006000
_diffrn_orient_matrix_UB_12 0.0312084000
_diffrn_orient_matrix_UB_13 0.0046211000
_diffrn_orient_matrix_UB_21 0.0560239000
_diffrn_orient_matrix_UB_22 -0.0093706000
_diffrn_orient_matrix_UB_23 -0.0055622000
_diffrn_orient_matrix_UB_31 -0.0124953000
_diffrn_orient_matrix_UB_32 0.0115912000
_diffrn_orient_matrix_UB_33 -0.0169656000
_diffrn_radiation_monochromator mirror
_diffrn_radiation_type 'Mo K\a'
_diffrn_radiation_wavelength 0.7107
_diffrn_reflns_av_R_equivalents 0.0411
_diffrn_reflns_av_unetI/netI 0.0831
_diffrn_reflns_Laue_measured_fraction_full 0.992
_diffrn_reflns_Laue_measured_fraction_max 0.992
_diffrn_reflns_limit_h_max 14
_diffrn_reflns_limit_h_min -9
_diffrn_reflns_limit_k_max 22
_diffrn_reflns_limit_k_min -25
_diffrn_reflns_limit_l_max 42
_diffrn_reflns_limit_l_min -46
_diffrn_reflns_number 28746
_diffrn_reflns_point_group_measured_fraction_full 0.974
_diffrn_reflns_point_group_measured_fraction_max 0.972
_diffrn_reflns_theta_full 25.242
_diffrn_reflns_theta_max 25.682
_diffrn_reflns_theta_min 3.160
_diffrn_source 'SuperNova (Mo) X-ray Source'
_exptl_absorpt_coefficient_mu 0.089
_exptl_absorpt_correction_T_max 1.00000
_exptl_absorpt_correction_T_min 0.83964
_exptl_absorpt_correction_type multi-scan
_exptl_absorpt_process_details
;
CrysAlisPro, Agilent Technologies,
Version 1.171.36.28 (release 01-02-2013 CrysAlis171 .NET)
(compiled Feb  1 2013,16:14:44)
Empirical absorption correction using spherical harmonics,
 implemented in SCALE3 ABSPACK scaling algorithm.
;
_exptl_crystal_colour 'clear light colourless'
_exptl_crystal_density_diffrn 1.295
_exptl_crystal_description block
_exptl_crystal_F_000 3752
_exptl_crystal_size_max 0.3700
_exptl_crystal_size_mid 0.3200
_exptl_crystal_size_min 0.2500
_refine_diff_density_max 0.164
_refine_diff_density_min -0.204
_refine_diff_density_rms 0.042
_refine_ls_abs_structure_details
;
 Flack x determined using 3080 quotients [(I+)-(I-)]/[(I+)+(I-)]
 (Parsons and Flack (2004), Acta Cryst. A60, s61).
;
_refine_ls_abs_structure_Flack -0.1(6)
_refine_ls_extinction_method none
_refine_ls_goodness_of_fit_ref 1.050
_refine_ls_hydrogen_treatment constr
_refine_ls_matrix_type full
_refine_ls_number_parameters 1205
_refine_ls_number_reflns 16821
_refine_ls_number_restraints 0
_refine_ls_restrained_S_all 1.050
_refine_ls_R_factor_all 0.1155
_refine_ls_R_factor_gt 0.0624
_refine_ls_shift/su_max 0.001
_refine_ls_shift/su_mean 0.000
_refine_ls_structure_factor_coef Fsqd
_refine_ls_weighting_details
;
 w=1/[\s^2^(Fo^2^)+(0.0306P)^2^]
 where P=(Fo^2^+2Fc^2^)/3
;
_refine_ls_weighting_scheme calc
_refine_ls_wR_factor_gt 0.1025
_refine_ls_wR_factor_ref 0.1285
_reflns_Friedel_coverage 0.786
_reflns_Friedel_fraction_full 0.953
_reflns_Friedel_fraction_max 0.947
_reflns_number_gt 10029
_reflns_number_total 16821
_reflns_threshold_expression 'I > 2\s(I)'
_cod_data_source_file jo5b00384_si_002.cif
_cod_data_source_block tiantian0624
_cod_database_code 4030932
_shelxl_version_number 2013-2
_shelx_space_group_comment
;
The symmetry employed for this shelxl refinement is uniquely defined
by the following loop, which should always be used as a source of
symmetry information in preference to the above space-group names.
They are only intended as comments.
;
_reflns_odcompleteness_completeness 99.16
_reflns_odcompleteness_iscentric 1
_reflns_odcompleteness_theta 26.32
_olex2_refinement_description
;
1. Fixed Uiso
 At 1.2 times of:
  All C(H) groups, All C(H,H) groups
 At 1.5 times of:
  All O(H) groups
2.a Ternary CH refined with riding coordinates:
 C10(H10), C26(H26), C42(H42), C58(H58), C71(H71), C87(H87), C103(H103)
2.b Secondary CH2 refined with riding coordinates:
 C7(H7A,H7B), C8(H8A,H8B), C23(H23A,H23B), C24(H24A,H24B), C39(H39A,H39B),
 C40(H40A,H40B), C55(H55A,H55B), C56(H56A,H56B), C73(H73A,H73B), C74(H74A,H74B),
  C89(H89A,H89B), C90(H90A,H90B), C105(H10A,H10B), C106(H10C,H10D)
2.c Aromatic/amide H refined with riding coordinates:
 C2(H2), C3(H3A), C4(H4), C5(H5), C12(H12), C13(H13), C14(H14), C15(H15),
 C18(H18), C19(H19), C20(H20), C21(H21), C28(H28), C29(H29), C30(H30), C31(H31),
  C34(H34), C35(H35), C36(H36), C37(H37), C44(H44), C45(H45), C46(H46),
 C47(H47), C50(H50), C51(H51), C52(H52), C53(H53), C60(H60), C61(H61), C62(H62),
  C63(H63), C66(H66), C67(H67), C68(H68), C69(H69), C76(H76), C77(H77),
 C78(H78), C79(H79), C82(H82), C83(H83), C84(H84), C85(H85), C92(H92), C93(H93),
  C94(H94), C95(H95), C98(H98), C99(H99), C100(H100), C101(H101), C108(H108),
 C109(H109), C110(H110), C111(H111)
2.d Idealised tetrahedral OH refined as rotating group:
 O3(H3), O6(H6), O9(H9), O12(H12A), O15(H15A), O18(H18A), O21(H21A)
;

loop_
_space_group_symop_operation_xyz
'x, y, z'
'-x+1/2, -y, z+1/2'
'x+1/2, -y+1/2, -z'
'-x, y+1/2, -z+1/2'

loop_
_atom_site_label
_atom_site_type_symbol
_atom_site_fract_x
_atom_site_fract_y
_atom_site_fract_z
_atom_site_U_iso_or_equiv
_atom_site_adp_type
_atom_site_occupancy
_atom_site_site_symmetry_order
_atom_site_calc_flag
_atom_site_refinement_flags_posn
_atom_site_refinement_flags_adp
O1 O -0.3370(3) -0.58400(16) -0.67956(8) 0.0534(9) Uani 1 1 d . .
O2 O -0.2225(3) -0.67611(16) -0.67897(9) 0.0561(9) Uani 1 1 d . .
O3 O -0.1642(3) -0.50872(15) -0.69668(8) 0.0525(8) Uani 1 1 d . .
H3 H -0.1873 -0.4940 -0.7153 0.079 Uiso 1 1 calc R U
O4 O -0.3714(3) -0.57407(16) -0.53948(8) 0.0527(9) Uani 1 1 d . .
O5 O -0.2722(3) -0.67219(17) -0.53892(10) 0.0646(10) Uani 1 1 d . .
O6 O -0.1861(3) -0.50844(16) -0.55648(8) 0.0584(9) Uani 1 1 d . .
H6 H -0.2005 -0.4932 -0.5757 0.088 Uiso 1 1 calc R U
O7 O -0.4252(3) -0.60065(16) -0.39541(8) 0.0494(9) Uani 1 1 d . .
O8 O -0.3099(3) -0.68888(17) -0.40868(9) 0.0619(10) Uani 1 1 d . .
O9 O -0.2587(3) -0.51675(16) -0.41076(9) 0.0612(10) Uani 1 1 d . .
H9 H -0.2539 -0.4959 -0.4289 0.092 Uiso 1 1 calc R U
O10 O -0.4103(3) -0.60167(17) -0.24813(8) 0.0544(9) Uani 1 1 d . .
O11 O -0.2868(3) -0.68951(17) -0.25448(9) 0.0651(10) Uani 1 1 d . .
O12 O -0.2520(3) -0.51790(16) -0.26640(8) 0.0583(10) Uani 1 1 d . .
H12A H -0.2663 -0.5008 -0.2852 0.088 Uiso 1 1 calc R U
O13 O -0.1858(4) -0.31043(18) -0.61080(10) 0.0718(11) Uani 1 1 d . .
O14 O -0.0790(3) -0.40437(18) -0.60772(8) 0.0620(10) Uani 1 1 d . .
O15 O -0.2547(3) -0.47730(16) -0.62668(8) 0.0586(10) Uani 1 1 d . .
H15A H -0.2360 -0.4933 -0.6454 0.088 Uiso 1 1 calc R U
O16 O -0.1587(3) -0.31575(17) -0.47436(9) 0.0615(10) Uani 1 1 d . .
O17 O -0.1033(3) -0.41867(18) -0.45751(8) 0.0596(10) Uani 1 1 d . .
O18 O -0.2867(3) -0.47359(17) -0.48498(9) 0.0619(10) Uani 1 1 d . .
H18A H -0.2804 -0.4954 -0.5028 0.093 Uiso 1 1 calc R U
O19 O -0.1971(3) -0.41282(18) -0.31932(8) 0.0605(10) Uani 1 1 d . .
O20 O -0.3270(3) -0.32774(16) -0.32185(8) 0.0588(9) Uani 1 1 d . .
O21 O -0.3512(3) -0.49799(16) -0.33967(9) 0.0649(10) Uani 1 1 d . .
H21A H -0.3296 -0.5115 -0.3587 0.097 Uiso 1 1 calc R U
C1 C -0.4535(4) -0.5953(2) -0.68470(12) 0.0459(12) Uani 1 1 d . .
C2 C -0.5271(4) -0.5581(3) -0.66432(13) 0.0581(15) Uani 1 1 d . .
H2 H -0.4972 -0.5277 -0.6488 0.070 Uiso 1 1 calc R U
C3 C -0.6447(5) -0.5662(3) -0.66725(16) 0.0771(19) Uani 1 1 d . .
H3A H -0.6945 -0.5413 -0.6536 0.092 Uiso 1 1 calc R U
C4 C -0.6883(5) -0.6108(3) -0.69026(17) 0.0794(19) Uani 1 1 d . .
H4 H -0.7677 -0.6167 -0.6920 0.095 Uiso 1 1 calc R U
C5 C -0.6147(5) -0.6470(3) -0.71077(14) 0.0688(17) Uani 1 1 d . .
H5 H -0.6454 -0.6765 -0.7267 0.083 Uiso 1 1 calc R U
C6 C -0.4953(4) -0.6404(3) -0.70816(13) 0.0508(13) Uani 1 1 d . .
C7 C -0.4126(4) -0.6791(3) -0.72979(13) 0.0579(14) Uani 1 1 d . .
H7A H -0.4459 -0.6872 -0.7526 0.069 Uiso 1 1 calc R U
H7B H -0.3977 -0.7207 -0.7187 0.069 Uiso 1 1 calc R U
C8 C -0.3004(4) -0.6414(2) -0.73363(12) 0.0537(14) Uani 1 1 d . .
H8A H -0.2433 -0.6689 -0.7448 0.064 Uiso 1 1 calc R U
H8B H -0.3133 -0.6039 -0.7485 0.064 Uiso 1 1 calc R U
C9 C -0.2544(4) -0.6190(2) -0.69914(12) 0.0455(12) Uani 1 1 d . .
C10 C -0.1446(4) -0.5763(2) -0.70005(12) 0.0447(12) Uani 1 1 d . .
H10 H -0.1023 -0.5847 -0.7217 0.054 Uiso 1 1 calc R U
C11 C -0.0770(4) -0.6022(2) -0.67005(12) 0.0431(12) Uani 1 1 d . .
C12 C 0.0190(4) -0.5786(3) -0.65267(14) 0.0621(15) Uani 1 1 d . .
H12 H 0.0512 -0.5387 -0.6588 0.074 Uiso 1 1 calc R U
C13 C 0.0663(5) -0.6155(3) -0.62598(15) 0.0714(17) Uani 1 1 d . .
H13 H 0.1305 -0.6001 -0.6139 0.086 Uiso 1 1 calc R U
C14 C 0.0192(5) -0.6745(3) -0.61722(15) 0.0727(18) Uani 1 1 d . .
H14 H 0.0537 -0.6993 -0.5998 0.087 Uiso 1 1 calc R U
C15 C -0.0792(5) -0.6982(3) -0.63378(13) 0.0611(15) Uani 1 1 d . .
H15 H -0.1125 -0.7377 -0.6275 0.073 Uiso 1 1 calc R U
C16 C -0.1248(4) -0.6603(2) -0.65993(13) 0.0498(13) Uani 1 1 d . .
C17 C -0.4889(4) -0.5868(3) -0.54240(13) 0.0526(14) Uani 1 1 d . .
C18 C -0.5591(5) -0.5500(3) -0.52079(14) 0.0632(16) Uani 1 1 d . .
H18 H -0.5275 -0.5178 -0.5067 0.076 Uiso 1 1 calc R U
C19 C -0.6779(5) -0.5618(3) -0.52041(16) 0.080(2) Uani 1 1 d . .
H19 H -0.7259 -0.5381 -0.5057 0.096 Uiso 1 1 calc R U
C20 C -0.7232(5) -0.6086(4) -0.54193(17) 0.086(2) Uani 1 1 d . .
H20 H -0.8022 -0.6170 -0.5416 0.103 Uiso 1 1 calc R U
C21 C -0.6529(5) -0.6430(3) -0.56396(15) 0.0726(18) Uani 1 1 d . .
H21 H -0.6853 -0.6740 -0.5787 0.087 Uiso 1 1 calc R U
C22 C -0.5344(5) -0.6328(3) -0.56487(13) 0.0537(14) Uani 1 1 d . .
C23 C -0.4557(5) -0.6686(3) -0.58934(13) 0.0635(16) Uani 1 1 d . .
H23A H -0.4929 -0.6732 -0.6118 0.076 Uiso 1 1 calc R U
H23B H -0.4402 -0.7119 -0.5803 0.076 Uiso 1 1 calc R U
C24 C -0.3435(4) -0.6319(3) -0.59348(12) 0.0570(14) Uani 1 1 d . .
H24A H -0.2883 -0.6589 -0.6059 0.068 Uiso 1 1 calc R U
H24B H -0.3568 -0.5930 -0.6072 0.068 Uiso 1 1 calc R U
C25 C -0.2945(4) -0.6133(2) -0.55899(12) 0.0483(13) Uani 1 1 d . .
C26 C -0.1769(4) -0.5771(2) -0.55899(12) 0.0498(13) Uani 1 1 d . .
H26 H -0.1338 -0.5885 -0.5801 0.060 Uiso 1 1 calc R U
C27 C -0.1178(5) -0.6052(3) -0.52806(13) 0.0559(14) Uani 1 1 d . .
C28 C -0.0226(5) -0.5860(3) -0.50926(16) 0.0759(19) Uani 1 1 d . .
H28 H 0.0161 -0.5477 -0.5149 0.091 Uiso 1 1 calc R U
C29 C 0.0151(6) -0.6243(4) -0.48194(18) 0.098(3) Uani 1 1 d . .
H29 H 0.0789 -0.6117 -0.4689 0.117 Uiso 1 1 calc R U
C30 C -0.0419(8) -0.6809(4) -0.47422(19) 0.103(3) Uani 1 1 d . .
H30 H -0.0142 -0.7069 -0.4562 0.124 Uiso 1 1 calc R U
C31 C -0.1391(7) -0.7009(3) -0.49216(17) 0.086(2) Uani 1 1 d . .
H31 H -0.1783 -0.7390 -0.4865 0.104 Uiso 1 1 calc R U
C32 C -0.1744(5) -0.6610(3) -0.51888(15) 0.0620(16) Uani 1 1 d . .
C33 C -0.5414(4) -0.6189(2) -0.39791(13) 0.0457(12) Uani 1 1 d . .
C34 C -0.6100(4) -0.5978(3) -0.37090(13) 0.0559(14) Uani 1 1 d . .
H34 H -0.5790 -0.5730 -0.3529 0.067 Uiso 1 1 calc R U
C35 C -0.7259(5) -0.6142(3) -0.37101(16) 0.0708(17) Uani 1 1 d . .
H35 H -0.7732 -0.6008 -0.3528 0.085 Uiso 1 1 calc R U
C36 C -0.7718(5) -0.6504(3) -0.39790(18) 0.0771(19) Uani 1 1 d . .
H36 H -0.8497 -0.6615 -0.3979 0.093 Uiso 1 1 calc R U
C37 C -0.7017(5) -0.6697(3) -0.42462(15) 0.0668(16) Uani 1 1 d . .
H37 H -0.7333 -0.6937 -0.4428 0.080 Uiso 1 1 calc R U
C38 C -0.5845(4) -0.6546(3) -0.42551(13) 0.0537(14) Uani 1 1 d . .
C39 C -0.5068(5) -0.6747(3) -0.45475(13) 0.0649(16) Uani 1 1 d . .
H39A H -0.5481 -0.6715 -0.4767 0.078 Uiso 1 1 calc R U
H39B H -0.4833 -0.7197 -0.4516 0.078 Uiso 1 1 calc R U
C40 C -0.4006(5) -0.6312(3) -0.45573(12) 0.0621(15) Uani 1 1 d . .
H40A H -0.3446 -0.6491 -0.4719 0.075 Uiso 1 1 calc R U
H40B H -0.4224 -0.5883 -0.4640 0.075 Uiso 1 1 calc R U
C41 C -0.3471(4) -0.6253(2) -0.42038(12) 0.0495(13) Uani 1 1 d . .
C42 C -0.2370(4) -0.5831(2) -0.41756(12) 0.0495(13) Uani 1 1 d . .
H42 H -0.1926 -0.5869 -0.4392 0.059 Uiso 1 1 calc R U
C43 C -0.1734(4) -0.6174(3) -0.38884(13) 0.0499(13) Uani 1 1 d . .
C44 C -0.0842(4) -0.5987(3) -0.36753(15) 0.0716(18) Uani 1 1 d . .
H44 H -0.0547 -0.5566 -0.3687 0.086 Uiso 1 1 calc R U
C45 C -0.0385(5) -0.6437(4) -0.34419(17) 0.083(2) Uani 1 1 d . .
H45 H 0.0221 -0.6319 -0.3296 0.100 Uiso 1 1 calc R U
C46 C -0.0833(6) -0.7052(4) -0.34297(17) 0.086(2) Uani 1 1 d . .
H46 H -0.0512 -0.7350 -0.3275 0.104 Uiso 1 1 calc R U
C47 C -0.1744(6) -0.7251(3) -0.36374(16) 0.0737(18) Uani 1 1 d . .
H47 H -0.2046 -0.7670 -0.3625 0.088 Uiso 1 1 calc R U
C48 C -0.2177(5) -0.6792(3) -0.38634(13) 0.0526(14) Uani 1 1 d . .
C49 C -0.5273(4) -0.6128(2) -0.25304(13) 0.0498(13) Uani 1 1 d . .
C50 C -0.5992(5) -0.5774(3) -0.23151(14) 0.0634(16) Uani 1 1 d . .
H50 H -0.5687 -0.5485 -0.2153 0.076 Uiso 1 1 calc R U
C51 C -0.7166(5) -0.5857(4) -0.23438(17) 0.084(2) Uani 1 1 d . .
H51 H -0.7661 -0.5615 -0.2204 0.101 Uiso 1 1 calc R U
C52 C -0.7612(5) -0.6296(4) -0.25787(18) 0.098(2) Uani 1 1 d . .
H52 H -0.8407 -0.6356 -0.2594 0.118 Uiso 1 1 calc R U
C53 C -0.6884(5) -0.6644(3) -0.27905(16) 0.0778(19) Uani 1 1 d . .
H53 H -0.7193 -0.6941 -0.2948 0.093 Uiso 1 1 calc R U
C54 C -0.5700(5) -0.6561(3) -0.27734(13) 0.0540(14) Uani 1 1 d . .
C55 C -0.4875(5) -0.6901(3) -0.30131(13) 0.0659(16) Uani 1 1 d . .
H55A H -0.5236 -0.6971 -0.3238 0.079 Uiso 1 1 calc R U
H55B H -0.4664 -0.7321 -0.2917 0.079 Uiso 1 1 calc R U
C56 C -0.3808(4) -0.6484(2) -0.30557(12) 0.0558(14) Uani 1 1 d . .
H56A H -0.3237 -0.6719 -0.3191 0.067 Uiso 1 1 calc R U
H56B H -0.4008 -0.6090 -0.3182 0.067 Uiso 1 1 calc R U
C57 C -0.3301(4) -0.6305(2) -0.27082(12) 0.0467(12) Uani 1 1 d . .
C58 C -0.2244(4) -0.5842(2) -0.27157(12) 0.0499(13) Uani 1 1 d . .
H58 H -0.1833 -0.5893 -0.2937 0.060 Uiso 1 1 calc R U
C59 C -0.1521(4) -0.6107(3) -0.24265(12) 0.0492(13) Uani 1 1 d . .
C60 C -0.0605(4) -0.5850(3) -0.22420(15) 0.0664(16) Uani 1 1 d . .
H60 H -0.0352 -0.5427 -0.2283 0.080 Uiso 1 1 calc R U
C61 C -0.0070(5) -0.6240(4) -0.19933(15) 0.079(2) Uani 1 1 d . .
H61 H 0.0548 -0.6078 -0.1865 0.094 Uiso 1 1 calc R U
C62 C -0.0451(6) -0.6862(4) -0.19370(17) 0.083(2) Uani 1 1 d . .
H62 H -0.0067 -0.7119 -0.1774 0.100 Uiso 1 1 calc R U
C63 C -0.1380(6) -0.7124(3) -0.21120(15) 0.0745(18) Uani 1 1 d . .
H63 H -0.1641 -0.7545 -0.2069 0.089 Uiso 1 1 calc R U
C64 C -0.1902(5) -0.6725(3) -0.23536(13) 0.0560(14) Uani 1 1 d . .
C65 C -0.2868(5) -0.3226(3) -0.59277(15) 0.0641(16) Uani 1 1 d . .
C66 C -0.3350(7) -0.2811(3) -0.56845(17) 0.085(2) Uani 1 1 d . .
H66 H -0.3007 -0.2415 -0.5630 0.102 Uiso 1 1 calc R U
C67 C -0.4362(7) -0.3010(4) -0.55266(18) 0.096(3) Uani 1 1 d . .
H67 H -0.4717 -0.2736 -0.5366 0.115 Uiso 1 1 calc R U
C68 C -0.4859(5) -0.3601(4) -0.56013(18) 0.097(2) Uani 1 1 d . .
H68 H -0.5532 -0.3727 -0.5488 0.116 Uiso 1 1 calc R U
C69 C -0.4353(5) -0.4012(3) -0.58474(16) 0.0751(19) Uani 1 1 d . .
H69 H -0.4671 -0.4418 -0.5896 0.090 Uiso 1 1 calc R U
C70 C -0.3373(5) -0.3802(3) -0.60172(14) 0.0565(14) Uani 1 1 d . .
C71 C -0.2690(4) -0.4099(2) -0.63058(13) 0.0521(13) Uani 1 1 d . .
H71 H -0.3084 -0.4013 -0.6527 0.063 Uiso 1 1 calc R U
C72 C -0.1550(5) -0.3697(2) -0.62938(13) 0.0514(13) Uani 1 1 d . .
C73 C -0.1045(5) -0.3512(3) -0.66374(13) 0.0630(16) Uani 1 1 d . .
H73A H -0.1575 -0.3225 -0.6759 0.076 Uiso 1 1 calc R U
H73B H -0.0942 -0.3899 -0.6778 0.076 Uiso 1 1 calc R U
C74 C 0.0110(5) -0.3172(3) -0.65931(14) 0.0711(17) Uani 1 1 d . .
H74A H 0.0460 -0.3097 -0.6819 0.085 Uiso 1 1 calc R U
H74B H -0.0001 -0.2753 -0.6481 0.085 Uiso 1 1 calc R U
C75 C 0.0884(5) -0.3590(3) -0.63758(13) 0.0571(15) Uani 1 1 d . .
C76 C 0.2076(6) -0.3592(4) -0.64037(16) 0.082(2) Uani 1 1 d . .
H76 H 0.2427 -0.3318 -0.6565 0.098 Uiso 1 1 calc R U
C77 C 0.2251(5) -0.4399(4) -0.59655(17) 0.084(2) Uani 1 1 d . .
H77 H 0.2709 -0.4671 -0.5829 0.101 Uiso 1 1 calc R U
C78 C 0.2758(6) -0.3987(4) -0.62002(18) 0.095(2) Uani 1 1 d . .
H78 H 0.3558 -0.3974 -0.6222 0.114 Uiso 1 1 calc R U
C79 C 0.1060(5) -0.4414(3) -0.59293(13) 0.0601(15) Uani 1 1 d . .
H79 H 0.0714 -0.4694 -0.5770 0.072 Uiso 1 1 calc R U
C80 C 0.0394(4) -0.4007(3) -0.61345(13) 0.0503(13) Uani 1 1 d . .
C81 C -0.2695(5) -0.3102(3) -0.46182(13) 0.0537(14) Uani 1 1 d . .
C82 C -0.3109(6) -0.2580(3) -0.44274(14) 0.0690(17) Uani 1 1 d . .
H82 H -0.2642 -0.2227 -0.4371 0.083 Uiso 1 1 calc R U
C83 C -0.4256(7) -0.2610(3) -0.43242(15) 0.080(2) Uani 1 1 d . .
H83 H -0.4570 -0.2260 -0.4203 0.096 Uiso 1 1 calc R U
C84 C -0.4941(6) -0.3137(4) -0.43954(16) 0.084(2) Uani 1 1 d . .
H84 H -0.5693 -0.3153 -0.4311 0.100 Uiso 1 1 calc R U
C85 C -0.4508(5) -0.3650(3) -0.45948(15) 0.0724(18) Uani 1 1 d . .
H85 H -0.4974 -0.4003 -0.4652 0.087 Uiso 1 1 calc R U
C86 C -0.3385(5) -0.3624(3) -0.47039(12) 0.0523(14) Uani 1 1 d . .
C87 C -0.2688(4) -0.4071(2) -0.49296(13) 0.0517(13) Uani 1 1 d . .
H87 H -0.2887 -0.3993 -0.5174 0.062 Uiso 1 1 calc R U
C88 C -0.1446(4) -0.3824(2) -0.48603(12) 0.0494(13) Uani 1 1 d . .
C89 C -0.0636(4) -0.3825(3) -0.51659(12) 0.0595(15) Uani 1 1 d . .
H89A H -0.0929 -0.3532 -0.5344 0.071 Uiso 1 1 calc R U
H89B H -0.0601 -0.4259 -0.5265 0.071 Uiso 1 1 calc R U
C90 C 0.0573(4) -0.3612(3) -0.50604(14) 0.0670(16) Uani 1 1 d . .
H90A H 0.1105 -0.3689 -0.5251 0.080 Uiso 1 1 calc R U
H90B H 0.0573 -0.3149 -0.5010 0.080 Uiso 1 1 calc R U
C91 C 0.0963(5) -0.3980(3) -0.47470(14) 0.0566(14) Uani 1 1 d . .
C92 C 0.2118(5) -0.4086(4) -0.46707(18) 0.085(2) Uani 1 1 d . .
H92 H 0.2683 -0.3921 -0.4819 0.102 Uiso 1 1 calc R U
C93 C 0.2439(6) -0.4429(4) -0.4382(2) 0.106(3) Uani 1 1 d . .
H93 H 0.3219 -0.4491 -0.4333 0.127 Uiso 1 1 calc R U
C94 C 0.1616(6) -0.4684(4) -0.4161(2) 0.102(2) Uani 1 1 d . .
H94 H 0.1839 -0.4916 -0.3964 0.122 Uiso 1 1 calc R U
C95 C 0.0463(5) -0.4592(3) -0.42337(16) 0.0721(17) Uani 1 1 d . .
H95 H -0.0100 -0.4762 -0.4087 0.087 Uiso 1 1 calc R U
C96 C 0.0153(4) -0.4247(3) -0.45255(14) 0.0535(14) Uani 1 1 d . .
C97 C -0.4209(4) -0.3492(2) -0.30284(13) 0.0487(13) Uani 1 1 d . .
C98 C -0.4765(5) -0.3138(3) -0.27773(13) 0.0584(14) Uani 1 1 d . .
H98 H -0.4533 -0.2718 -0.2721 0.070 Uiso 1 1 calc R U
C99 C -0.5692(5) -0.3433(3) -0.26099(14) 0.0643(16) Uani 1 1 d . .
H99 H -0.6095 -0.3203 -0.2440 0.077 Uiso 1 1 calc R U
C100 C -0.6022(4) -0.4056(3) -0.26903(14) 0.0670(16) Uani 1 1 d . .
H100 H -0.6629 -0.4248 -0.2569 0.080 Uiso 1 1 calc R U
C101 C -0.5462(4) -0.4402(3) -0.29506(14) 0.0628(15) Uani 1 1 d . .
H101 H -0.5683 -0.4826 -0.3005 0.075 Uiso 1 1 calc R U
C102 C -0.4568(4) -0.4102(2) -0.31259(12) 0.0453(12) Uani 1 1 d . .
C103 C -0.3831(4) -0.4317(2) -0.34258(12) 0.0479(13) Uani 1 1 d . .
H103 H -0.4254 -0.4251 -0.3644 0.058 Uiso 1 1 calc R U
C104 C -0.2815(4) -0.3834(2) -0.34074(12) 0.0479(13) Uani 1 1 d . .
C105 C -0.2337(4) -0.3608(3) -0.37506(12) 0.0590(15) Uani 1 1 d . .
H10A H -0.2924 -0.3362 -0.3873 0.071 Uiso 1 1 calc R U
H10B H -0.2140 -0.3985 -0.3891 0.071 Uiso 1 1 calc R U
C106 C -0.1272(5) -0.3187(3) -0.37035(14) 0.0677(16) Uani 1 1 d . .
H10C H -0.0933 -0.3089 -0.3928 0.081 Uiso 1 1 calc R U
H10D H -0.1481 -0.2780 -0.3592 0.081 Uiso 1 1 calc R U
C107 C -0.0427(5) -0.3547(3) -0.34840(14) 0.0593(15) Uani 1 1 d . .
C108 C 0.0771(6) -0.3466(3) -0.35159(17) 0.084(2) Uani 1 1 d . .
H108 H 0.1061 -0.3169 -0.3676 0.101 Uiso 1 1 calc R U
C109 C 0.1527(6) -0.3821(4) -0.3313(2) 0.103(3) Uani 1 1 d . .
H109 H 0.2319 -0.3753 -0.3332 0.123 Uiso 1 1 calc R U
C110 C 0.1113(6) -0.4270(4) -0.30850(19) 0.097(2) Uani 1 1 d . .
H110 H 0.1629 -0.4515 -0.2953 0.116 Uiso 1 1 calc R U
C111 C -0.0054(5) -0.4369(3) -0.30456(15) 0.0712(18) Uani 1 1 d . .
H111 H -0.0332 -0.4676 -0.2888 0.085 Uiso 1 1 calc R U
C112 C -0.0812(4) -0.4000(3) -0.32460(13) 0.0571(14) Uani 1 1 d . .

loop_
_atom_site_aniso_label
_atom_site_aniso_U_11
_atom_site_aniso_U_22
_atom_site_aniso_U_33
_atom_site_aniso_U_23
_atom_site_aniso_U_13
_atom_site_aniso_U_12
O1 0.0438(18) 0.061(2) 0.055(2) -0.0223(17) 0.0086(17) -0.0039(19)
O2 0.075(2) 0.036(2) 0.057(2) 0.0039(17) 0.0059(19) -0.004(2)
O3 0.067(2) 0.041(2) 0.050(2) 0.0060(16) -0.0045(18) -0.0010(19)
O4 0.054(2) 0.052(2) 0.052(2) -0.0152(17) 0.0119(17) 0.0015(19)
O5 0.088(3) 0.042(2) 0.064(3) 0.0078(19) 0.019(2) 0.003(2)
O6 0.075(2) 0.046(2) 0.055(2) 0.0030(17) -0.006(2) -0.004(2)
O7 0.052(2) 0.059(2) 0.0374(19) -0.0083(16) 0.0104(16) -0.0041(19)
O8 0.084(3) 0.043(2) 0.059(2) 0.0021(18) 0.009(2) -0.002(2)
O9 0.080(3) 0.046(2) 0.057(2) 0.0030(18) 0.010(2) -0.005(2)
O10 0.053(2) 0.070(3) 0.040(2) -0.0170(18) 0.0048(16) -0.001(2)
O11 0.089(3) 0.044(2) 0.062(2) 0.0085(18) -0.009(2) 0.005(2)
O12 0.077(2) 0.048(2) 0.051(2) 0.0058(17) -0.005(2) 0.005(2)
O13 0.098(3) 0.049(2) 0.068(3) -0.012(2) -0.004(2) -0.005(2)
O14 0.056(2) 0.077(3) 0.052(2) 0.025(2) -0.0114(18) -0.004(2)
O15 0.079(2) 0.045(2) 0.052(2) -0.0108(17) -0.001(2) 0.005(2)
O16 0.080(3) 0.046(2) 0.058(2) -0.0051(18) 0.002(2) -0.008(2)
O17 0.053(2) 0.072(3) 0.054(2) 0.021(2) -0.0015(18) -0.004(2)
O18 0.074(2) 0.050(2) 0.062(2) -0.0123(18) 0.006(2) -0.007(2)
O19 0.054(2) 0.076(3) 0.051(2) 0.0235(19) -0.0061(18) 0.004(2)
O20 0.080(2) 0.043(2) 0.054(2) -0.0017(17) 0.010(2) 0.001(2)
O21 0.098(3) 0.041(2) 0.055(2) -0.0049(17) 0.011(2) 0.006(2)
C1 0.049(3) 0.048(3) 0.041(3) 0.001(2) 0.007(2) -0.004(3)
C2 0.057(3) 0.064(4) 0.054(4) -0.009(3) 0.006(3) 0.007(3)
C3 0.058(4) 0.096(5) 0.077(5) -0.012(4) 0.011(3) 0.013(4)
C4 0.047(3) 0.107(6) 0.084(5) -0.001(4) 0.002(3) 0.004(4)
C5 0.059(4) 0.082(5) 0.065(4) -0.008(3) -0.008(3) -0.008(3)
C6 0.053(3) 0.056(4) 0.043(3) -0.001(3) 0.001(3) -0.003(3)
C7 0.068(3) 0.055(4) 0.050(3) -0.012(3) 0.002(3) -0.005(3)
C8 0.061(3) 0.056(3) 0.045(3) -0.012(3) 0.008(3) -0.006(3)
C9 0.052(3) 0.040(3) 0.044(3) -0.006(2) 0.011(2) 0.001(3)
C10 0.051(3) 0.040(3) 0.043(3) -0.005(2) 0.009(2) 0.006(3)
C11 0.043(3) 0.042(3) 0.045(3) 0.004(2) 0.010(2) 0.007(3)
C12 0.051(3) 0.069(4) 0.067(4) 0.014(3) -0.001(3) 0.001(3)
C13 0.055(3) 0.092(5) 0.067(4) 0.009(4) -0.006(3) 0.008(4)
C14 0.075(4) 0.075(5) 0.067(4) 0.008(4) 0.005(3) 0.034(4)
C15 0.086(4) 0.043(3) 0.054(4) 0.004(3) 0.017(3) 0.020(3)
C16 0.055(3) 0.045(3) 0.049(3) -0.003(3) 0.008(3) 0.011(3)
C17 0.057(3) 0.059(4) 0.042(3) 0.003(3) 0.009(3) 0.003(3)
C18 0.064(4) 0.068(4) 0.057(4) -0.008(3) 0.006(3) 0.018(3)
C19 0.062(4) 0.101(6) 0.076(5) -0.008(4) 0.010(3) 0.026(4)
C20 0.052(3) 0.118(6) 0.087(5) -0.004(4) 0.003(4) 0.005(4)
C21 0.058(4) 0.089(5) 0.071(4) -0.007(3) 0.001(3) -0.008(4)
C22 0.066(3) 0.055(4) 0.040(3) -0.001(3) 0.006(3) -0.006(3)
C23 0.079(4) 0.057(4) 0.055(4) -0.011(3) 0.020(3) -0.015(3)
C24 0.068(3) 0.064(4) 0.039(3) -0.009(3) 0.017(3) -0.006(3)
C25 0.060(3) 0.044(3) 0.041(3) 0.000(2) 0.017(2) 0.006(3)
C26 0.058(3) 0.051(3) 0.041(3) 0.002(2) 0.012(2) 0.002(3)
C27 0.057(3) 0.061(4) 0.049(3) 0.005(3) 0.010(3) 0.016(3)
C28 0.057(4) 0.099(5) 0.072(4) 0.012(4) 0.002(3) 0.019(4)
C29 0.088(5) 0.130(7) 0.075(5) 0.010(5) -0.014(4) 0.052(5)
C30 0.124(7) 0.108(7) 0.078(5) 0.028(5) 0.000(5) 0.058(6)
C31 0.116(6) 0.073(5) 0.070(5) 0.021(4) 0.021(4) 0.034(5)
C32 0.074(4) 0.060(4) 0.052(4) 0.003(3) 0.017(3) 0.024(4)
C33 0.047(3) 0.046(3) 0.044(3) 0.001(2) 0.000(2) 0.000(3)
C34 0.053(3) 0.064(4) 0.051(3) -0.005(3) 0.005(3) 0.010(3)
C35 0.059(4) 0.083(5) 0.070(4) 0.006(4) 0.005(3) 0.018(4)
C36 0.054(3) 0.089(5) 0.089(5) 0.001(4) -0.008(4) 0.002(4)
C37 0.067(4) 0.065(4) 0.068(4) 0.000(3) -0.019(3) -0.009(3)
C38 0.059(3) 0.055(4) 0.047(3) 0.006(3) -0.002(3) -0.005(3)
C39 0.084(4) 0.069(4) 0.042(3) -0.008(3) -0.001(3) -0.010(4)
C40 0.078(4) 0.072(4) 0.036(3) -0.005(3) 0.010(3) -0.010(3)
C41 0.065(3) 0.044(3) 0.039(3) 0.001(2) 0.013(3) 0.003(3)
C42 0.062(3) 0.046(3) 0.041(3) 0.002(2) 0.014(2) -0.002(3)
C43 0.046(3) 0.058(4) 0.046(3) 0.004(3) 0.014(3) 0.000(3)
C44 0.054(3) 0.089(5) 0.072(4) 0.012(4) 0.013(3) -0.004(4)
C45 0.054(4) 0.123(6) 0.072(5) 0.029(4) 0.012(3) 0.008(4)
C46 0.075(5) 0.109(6) 0.076(5) 0.028(4) 0.019(4) 0.042(5)
C47 0.091(5) 0.061(4) 0.069(4) 0.014(3) 0.026(4) 0.029(4)
C48 0.060(3) 0.053(4) 0.046(3) -0.002(3) 0.017(3) 0.012(3)
C49 0.059(3) 0.050(3) 0.040(3) 0.000(3) 0.004(3) -0.008(3)
C50 0.063(3) 0.072(4) 0.056(4) -0.008(3) 0.014(3) -0.008(3)
C51 0.059(4) 0.112(6) 0.081(5) -0.016(4) 0.016(3) -0.005(4)
C52 0.065(4) 0.143(7) 0.087(6) -0.020(5) 0.008(4) -0.031(5)
C53 0.078(4) 0.088(5) 0.067(4) -0.009(3) 0.002(3) -0.030(4)
C54 0.068(4) 0.048(3) 0.046(3) 0.006(3) -0.002(3) -0.017(3)
C55 0.104(5) 0.044(3) 0.050(4) -0.006(3) -0.011(3) 0.001(3)
C56 0.079(4) 0.052(3) 0.037(3) -0.008(2) 0.004(3) 0.007(3)
C57 0.056(3) 0.045(3) 0.039(3) -0.003(2) 0.007(2) 0.007(3)
C58 0.062(3) 0.053(3) 0.035(3) 0.000(2) 0.013(2) 0.011(3)
C59 0.052(3) 0.056(4) 0.040(3) 0.005(3) 0.008(3) 0.010(3)
C60 0.054(3) 0.081(5) 0.064(4) 0.007(3) 0.007(3) 0.011(3)
C61 0.049(3) 0.124(6) 0.062(4) 0.016(4) 0.000(3) 0.013(4)
C62 0.075(4) 0.098(6) 0.077(5) 0.023(4) -0.004(4) 0.041(4)
C63 0.094(5) 0.064(4) 0.066(4) 0.012(3) -0.002(4) 0.032(4)
C64 0.063(4) 0.059(4) 0.046(3) 0.003(3) 0.004(3) 0.019(3)
C65 0.079(4) 0.053(4) 0.061(4) -0.013(3) -0.020(3) 0.019(4)
C66 0.106(5) 0.066(4) 0.082(5) -0.030(4) -0.017(4) 0.028(4)
C67 0.092(5) 0.107(7) 0.088(5) -0.045(5) -0.010(4) 0.050(5)
C68 0.070(4) 0.136(7) 0.085(5) -0.042(5) -0.006(4) 0.025(5)
C69 0.053(3) 0.090(5) 0.082(5) -0.021(4) -0.018(3) 0.010(4)
C70 0.055(3) 0.060(4) 0.054(3) -0.013(3) -0.016(3) 0.013(3)
C71 0.064(3) 0.043(3) 0.049(3) -0.004(3) -0.019(3) 0.011(3)
C72 0.067(3) 0.043(3) 0.044(3) -0.003(2) -0.011(3) 0.001(3)
C73 0.085(4) 0.058(4) 0.046(3) 0.013(3) -0.010(3) -0.004(3)
C74 0.098(5) 0.059(4) 0.056(4) 0.007(3) -0.003(3) -0.018(4)
C75 0.071(4) 0.051(4) 0.049(3) -0.008(3) -0.003(3) -0.017(3)
C76 0.076(4) 0.106(6) 0.063(4) -0.007(4) 0.005(4) -0.033(4)
C77 0.065(4) 0.113(6) 0.075(5) -0.007(4) -0.010(4) 0.012(4)
C78 0.065(4) 0.145(8) 0.076(5) -0.008(5) 0.000(4) -0.009(5)
C79 0.071(4) 0.064(4) 0.046(3) 0.002(3) -0.009(3) 0.002(3)
C80 0.061(3) 0.050(3) 0.040(3) -0.005(3) -0.004(3) -0.005(3)
C81 0.073(4) 0.048(4) 0.040(3) 0.005(3) -0.009(3) 0.008(3)
C82 0.115(5) 0.041(3) 0.051(4) 0.002(3) -0.009(4) 0.014(4)
C83 0.120(6) 0.068(5) 0.052(4) 0.002(3) 0.003(4) 0.039(5)
C84 0.081(4) 0.090(5) 0.080(5) -0.013(4) 0.006(4) 0.028(4)
C85 0.060(4) 0.079(5) 0.078(4) -0.020(3) 0.003(3) 0.008(4)
C86 0.061(3) 0.056(4) 0.040(3) -0.002(2) 0.000(3) 0.011(3)
C87 0.062(3) 0.048(3) 0.045(3) 0.000(3) -0.005(3) -0.003(3)
C88 0.063(3) 0.043(3) 0.042(3) 0.004(2) -0.003(3) -0.002(3)
C89 0.073(4) 0.061(4) 0.045(3) -0.001(3) 0.009(3) -0.004(3)
C90 0.069(4) 0.072(4) 0.060(4) -0.005(3) 0.016(3) -0.020(4)
C91 0.055(3) 0.055(4) 0.060(4) -0.005(3) 0.006(3) -0.005(3)
C92 0.058(4) 0.105(6) 0.091(5) -0.010(4) 0.003(4) -0.008(4)
C93 0.058(4) 0.129(8) 0.130(8) -0.010(6) -0.016(5) 0.011(5)
C94 0.080(5) 0.103(6) 0.123(7) 0.021(5) -0.031(5) 0.018(5)
C95 0.072(4) 0.067(4) 0.077(5) 0.018(3) -0.010(3) -0.001(4)
C96 0.055(3) 0.047(3) 0.058(4) -0.001(3) -0.008(3) -0.002(3)
C97 0.053(3) 0.048(3) 0.045(3) 0.002(3) -0.002(3) 0.005(3)
C98 0.082(4) 0.037(3) 0.056(4) -0.005(3) 0.001(3) 0.008(3)
C99 0.066(4) 0.069(4) 0.058(4) -0.005(3) -0.001(3) 0.015(4)
C100 0.050(3) 0.084(5) 0.067(4) -0.013(3) 0.008(3) 0.000(3)
C101 0.059(3) 0.065(4) 0.065(4) -0.010(3) -0.001(3) -0.011(3)
C102 0.050(3) 0.044(3) 0.041(3) -0.003(2) -0.007(2) 0.006(3)
C103 0.059(3) 0.041(3) 0.043(3) 0.000(2) -0.009(3) 0.006(3)
C104 0.056(3) 0.047(3) 0.040(3) 0.005(2) -0.002(2) 0.008(3)
C105 0.074(4) 0.060(4) 0.044(3) 0.012(3) 0.002(3) 0.002(3)
C106 0.082(4) 0.062(4) 0.059(4) 0.012(3) 0.010(3) -0.011(4)
C107 0.063(4) 0.062(4) 0.054(4) -0.004(3) 0.003(3) -0.007(3)
C108 0.071(4) 0.102(6) 0.079(5) -0.013(4) 0.009(4) -0.020(4)
C109 0.061(4) 0.140(8) 0.108(7) -0.012(5) -0.001(4) -0.019(5)
C110 0.062(4) 0.126(7) 0.103(6) -0.005(5) -0.019(4) 0.011(4)
C111 0.063(4) 0.085(5) 0.066(4) 0.006(3) -0.012(3) 0.006(4)
C112 0.057(3) 0.066(4) 0.049(3) -0.009(3) -0.001(3) 0.003(3)

loop_
_atom_type_symbol
_atom_type_description
_atom_type_scat_dispersion_real
_atom_type_scat_dispersion_imag
_atom_type_scat_source
C C 0.0033 0.0016 'International Tables Vol C Tables 4.2.6.8 and 6.1.1.4'
H H 0.0000 0.0000 'International Tables Vol C Tables 4.2.6.8 and 6.1.1.4'
O O 0.0106 0.0060 'International Tables Vol C Tables 4.2.6.8 and 6.1.1.4'

loop_
_geom_angle_atom_site_label_1
_geom_angle_atom_site_label_2
_geom_angle_atom_site_label_3
_geom_angle
C1 O1 C9 119.9(4)
C16 O2 C9 107.5(4)
C10 O3 H3 109.5
C17 O4 C25 117.8(4)
C32 O5 C25 107.5(4)
C26 O6 H6 109.5
C33 O7 C41 118.2(4)
C48 O8 C41 107.0(4)
C42 O9 H9 109.5
C49 O10 C57 119.4(4)
C64 O11 C57 107.3(4)
C58 O12 H12A 109.5
C65 O13 C72 107.5(4)
C80 O14 C72 119.7(4)
C71 O15 H15A 109.5
C81 O16 C88 107.0(4)
C96 O17 C88 119.3(4)
C87 O18 H18A 109.5
C112 O19 C104 120.3(4)
C97 O20 C104 107.4(4)
C103 O21 H21A 109.5
O1 C1 C2 115.2(4)
C6 C1 O1 123.3(4)
C6 C1 C2 121.5(5)
C1 C2 H2 120.2
C3 C2 C1 119.7(5)
C3 C2 H2 120.2
C2 C3 H3A 120.1
C4 C3 C2 119.9(6)
C4 C3 H3A 120.1
C3 C4 H4 119.9
C3 C4 C5 120.2(5)
C5 C4 H4 119.9
C4 C5 H5 119.4
C4 C5 C6 121.3(6)
C6 C5 H5 119.4
C1 C6 C5 117.5(5)
C1 C6 C7 119.7(4)
C5 C6 C7 122.9(5)
C6 C7 H7A 109.8
C6 C7 H7B 109.8
C6 C7 C8 109.3(4)
H7A C7 H7B 108.3
C8 C7 H7A 109.8
C8 C7 H7B 109.8
C7 C8 H8A 109.2
C7 C8 H8B 109.2
H8A C8 H8B 107.9
C9 C8 C7 111.9(4)
C9 C8 H8A 109.2
C9 C8 H8B 109.2
O1 C9 O2 107.4(4)
O1 C9 C8 112.8(4)
O1 C9 C10 106.2(4)
O2 C9 C8 108.3(4)
O2 C9 C10 105.1(4)
C8 C9 C10 116.5(4)
O3 C10 C9 115.1(4)
O3 C10 H10 109.3
O3 C10 C11 111.3(4)
C9 C10 H10 109.3
C11 C10 C9 102.3(4)
C11 C10 H10 109.3
C12 C11 C10 132.1(5)
C16 C11 C10 108.5(4)
C16 C11 C12 119.4(5)
C11 C12 H12 120.6
C11 C12 C13 118.8(5)
C13 C12 H12 120.6
C12 C13 H13 119.8
C14 C13 C12 120.5(6)
C14 C13 H13 119.8
C13 C14 H14 119.3
C13 C14 C15 121.5(6)
C15 C14 H14 119.3
C14 C15 H15 121.7
C16 C15 C14 116.7(6)
C16 C15 H15 121.7
C11 C16 O2 112.5(4)
C11 C16 C15 123.0(5)
C15 C16 O2 124.5(5)
C18 C17 O4 115.0(5)
C22 C17 O4 123.4(5)
C22 C17 C18 121.5(5)
C17 C18 H18 120.4
C17 C18 C19 119.3(6)
C19 C18 H18 120.4
C18 C19 H19 120.3
C20 C19 C18 119.5(6)
C20 C19 H19 120.3
C19 C20 H20 119.8
C21 C20 C19 120.4(6)
C21 C20 H20 119.8
C20 C21 H21 119.2
C20 C21 C22 121.7(6)
C22 C21 H21 119.2
C17 C22 C21 117.6(5)
C17 C22 C23 119.6(5)
C21 C22 C23 122.8(5)
C22 C23 H23A 109.6
C22 C23 H23B 109.6
C22 C23 C24 110.1(4)
H23A C23 H23B 108.2
C24 C23 H23A 109.6
C24 C23 H23B 109.6
C23 C24 H24A 109.4
C23 C24 H24B 109.4
H24A C24 H24B 108.0
C25 C24 C23 111.2(4)
C25 C24 H24A 109.4
C25 C24 H24B 109.4
O4 C25 O5 107.6(4)
O4 C25 C24 112.2(4)
O4 C25 C26 106.2(4)
O5 C25 C24 108.9(4)
O5 C25 C26 104.1(4)
C24 C25 C26 117.2(4)
O6 C26 C25 114.3(4)
O6 C26 H26 109.4
O6 C26 C27 111.5(4)
C25 C26 H26 109.4
C27 C26 C25 102.6(4)
C27 C26 H26 109.4
C28 C27 C26 132.6(6)
C32 C27 C26 108.1(5)
C32 C27 C28 119.2(6)
C27 C28 H28 120.4
C27 C28 C29 119.2(7)
C29 C28 H28 120.4
C28 C29 H29 120.1
C30 C29 C28 119.7(7)
C30 C29 H29 120.1
C29 C30 H30 118.8
C29 C30 C31 122.5(7)
C31 C30 H30 118.8
C30 C31 H31 122.1
C32 C31 C30 115.9(7)
C32 C31 H31 122.1
C27 C32 O5 112.7(5)
C27 C32 C31 123.4(6)
C31 C32 O5 123.8(6)
C34 C33 O7 114.7(4)
C34 C33 C38 122.5(5)
C38 C33 O7 122.8(4)
C33 C34 H34 120.6
C33 C34 C35 118.7(5)
C35 C34 H34 120.6
C34 C35 H35 119.8
C36 C35 C34 120.5(6)
C36 C35 H35 119.8
C35 C36 H36 120.3
C37 C36 C35 119.4(6)
C37 C36 H36 120.3
C36 C37 H37 118.9
C36 C37 C38 122.1(6)
C38 C37 H37 118.9
C33 C38 C37 116.8(5)
C33 C38 C39 120.4(5)
C37 C38 C39 122.8(5)
C38 C39 H39A 109.7
C38 C39 H39B 109.7
C38 C39 C40 110.0(4)
H39A C39 H39B 108.2
C40 C39 H39A 109.7
C40 C39 H39B 109.7
C39 C40 H40A 109.4
C39 C40 H40B 109.4
H40A C40 H40B 108.0
C41 C40 C39 111.0(4)
C41 C40 H40A 109.4
C41 C40 H40B 109.4
O7 C41 O8 107.7(4)
O7 C41 C40 112.3(4)
O7 C41 C42 106.2(4)
O8 C41 C40 109.5(4)
O8 C41 C42 103.9(4)
C40 C41 C42 116.7(4)
O9 C42 C41 114.1(4)
O9 C42 H42 109.2
O9 C42 C43 113.9(4)
C41 C42 H42 109.2
C43 C42 C41 101.1(4)
C43 C42 H42 109.2
C44 C43 C42 132.5(5)
C48 C43 C42 107.6(5)
C48 C43 C44 119.8(5)
C43 C44 H44 120.5
C43 C44 C45 119.0(6)
C45 C44 H44 120.5
C44 C45 H45 120.3
C46 C45 C44 119.4(7)
C46 C45 H45 120.3
C45 C46 H46 118.6
C45 C46 C47 122.8(7)
C47 C46 H46 118.6
C46 C47 H47 122.0
C48 C47 C46 116.0(6)
C48 C47 H47 122.0
C43 C48 O8 112.2(5)
C43 C48 C47 122.8(6)
C47 C48 O8 125.0(6)
C50 C49 O10 114.9(4)
C50 C49 C54 121.9(5)
C54 C49 O10 123.2(5)
C49 C50 H50 120.5
C51 C50 C49 118.9(6)
C51 C50 H50 120.5
C50 C51 H51 119.8
C50 C51 C52 120.3(6)
C52 C51 H51 119.8
C51 C52 H52 120.0
C53 C52 C51 120.0(6)
C53 C52 H52 120.0
C52 C53 H53 119.5
C52 C53 C54 121.1(6)
C54 C53 H53 119.5
C49 C54 C53 117.8(5)
C49 C54 C55 119.1(5)
C53 C54 C55 123.0(5)
C54 C55 H55A 109.9
C54 C55 H55B 109.9
C54 C55 C56 108.8(4)
H55A C55 H55B 108.3
C56 C55 H55A 109.9
C56 C55 H55B 109.9
C55 C56 H56A 109.4
C55 C56 H56B 109.4
H56A C56 H56B 108.0
C57 C56 C55 111.2(4)
C57 C56 H56A 109.4
C57 C56 H56B 109.4
O10 C57 O11 108.1(4)
O10 C57 C56 113.3(4)
O10 C57 C58 105.9(4)
O11 C57 C56 108.3(4)
O11 C57 C58 104.3(4)
C56 C57 C58 116.2(4)
O12 C58 C57 114.2(4)
O12 C58 H58 109.5
O12 C58 C59 111.9(4)
C57 C58 H58 109.5
C59 C58 C57 101.8(4)
C59 C58 H58 109.5
C60 C59 C58 132.3(5)
C64 C59 C58 108.0(5)
C64 C59 C60 119.8(5)
C59 C60 H60 120.9
C59 C60 C61 118.3(6)
C61 C60 H60 120.9
C60 C61 H61 119.9
C62 C61 C60 120.2(6)
C62 C61 H61 119.9
C61 C62 H62 118.7
C61 C62 C63 122.5(6)
C63 C62 H62 118.7
C62 C63 H63 122.0
C64 C63 C62 116.1(6)
C64 C63 H63 122.0
C59 C64 O11 112.7(5)
C59 C64 C63 123.1(6)
C63 C64 O11 124.2(6)
O13 C65 C66 124.6(6)
C70 C65 O13 113.2(5)
C70 C65 C66 122.1(6)
C65 C66 H66 121.4
C67 C66 C65 117.2(7)
C67 C66 H66 121.4
C66 C67 H67 119.2
C68 C67 C66 121.6(6)
C68 C67 H67 119.2
C67 C68 H68 120.0
C67 C68 C69 120.0(7)
C69 C68 H68 120.0
C68 C69 H69 120.8
C70 C69 C68 118.5(6)
C70 C69 H69 120.8
C65 C70 C69 120.4(6)
C65 C70 C71 108.3(5)
C69 C70 C71 131.3(6)
O15 C71 C70 112.8(5)
O15 C71 H71 108.9
O15 C71 C72 114.8(4)
C70 C71 H71 108.9
C70 C71 C72 102.2(4)
C72 C71 H71 108.9
O13 C72 C71 104.5(4)
O13 C72 C73 108.4(4)
O14 C72 O13 106.7(4)
O14 C72 C71 106.2(4)
O14 C72 C73 114.0(4)
C73 C72 C71 116.2(4)
C72 C73 H73A 109.4
C72 C73 H73B 109.4
C72 C73 C74 111.3(4)
H73A C73 H73B 108.0
C74 C73 H73A 109.4
C74 C73 H73B 109.4
C73 C74 H74A 109.9
C73 C74 H74B 109.9
H74A C74 H74B 108.3
C75 C74 C73 109.0(4)
C75 C74 H74A 109.9
C75 C74 H74B 109.9
C76 C75 C74 123.7(6)
C80 C75 C74 119.0(5)
C80 C75 C76 117.3(6)
C75 C76 H76 119.0
C78 C76 C75 122.0(6)
C78 C76 H76 119.0
C78 C77 H77 119.8
C78 C77 C79 120.4(7)
C79 C77 H77 119.8
C76 C78 H78 120.2
C77 C78 C76 119.6(6)
C77 C78 H78 120.2
C77 C79 H79 120.5
C80 C79 C77 118.9(6)
C80 C79 H79 120.5
C75 C80 O14 123.0(5)
C75 C80 C79 121.8(5)
C79 C80 O14 115.2(5)
O16 C81 C82 125.0(6)
O16 C81 C86 113.1(5)
C86 C81 C82 121.9(6)
C81 C82 H82 121.6
C81 C82 C83 116.7(6)
C83 C82 H82 121.6
C82 C83 H83 118.9
C84 C83 C82 122.1(6)
C84 C83 H83 118.9
C83 C84 H84 120.0
C83 C84 C85 119.9(6)
C85 C84 H84 120.0
C84 C85 H85 120.7
C86 C85 C84 118.6(6)
C86 C85 H85 120.7
C81 C86 C87 107.6(4)
C85 C86 C81 120.7(5)
C85 C86 C87 131.7(5)
O18 C87 C86 112.8(4)
O18 C87 H87 109.2
O18 C87 C88 114.5(4)
C86 C87 H87 109.2
C86 C87 C88 101.6(4)
C88 C87 H87 109.2
O16 C88 C87 104.9(4)
O16 C88 C89 108.2(4)
O17 C88 O16 107.2(4)
O17 C88 C87 106.1(4)
O17 C88 C89 113.3(4)
C89 C88 C87 116.5(4)
C88 C89 H89A 109.3
C88 C89 H89B 109.3
C88 C89 C90 111.5(4)
H89A C89 H89B 108.0
C90 C89 H89A 109.3
C90 C89 H89B 109.3
C89 C90 H90A 109.6
C89 C90 H90B 109.6
H90A C90 H90B 108.1
C91 C90 C89 110.4(4)
C91 C90 H90A 109.6
C91 C90 H90B 109.6
C92 C91 C90 122.9(5)
C96 C91 C90 119.6(5)
C96 C91 C92 117.6(6)
C91 C92 H92 119.5
C93 C92 C91 121.0(6)
C93 C92 H92 119.5
C92 C93 H93 119.8
C92 C93 C94 120.5(6)
C94 C93 H93 119.8
C93 C94 H94 120.2
C95 C94 C93 119.6(7)
C95 C94 H94 120.2
C94 C95 H95 120.3
C96 C95 C94 119.3(6)
C96 C95 H95 120.3
C91 C96 O17 123.4(5)
C95 C96 O17 114.6(5)
C95 C96 C91 122.0(5)
C98 C97 O20 125.0(5)
C98 C97 C102 122.3(5)
C102 C97 O20 112.6(5)
C97 C98 H98 121.3
C97 C98 C99 117.3(5)
C99 C98 H98 121.3
C98 C99 H99 119.4
C100 C99 C98 121.2(5)
C100 C99 H99 119.4
C99 C100 H100 119.6
C99 C100 C101 120.7(5)
C101 C100 H100 119.6
C100 C101 H101 120.9
C102 C101 C100 118.2(5)
C102 C101 H101 120.9
C97 C102 C101 120.2(5)
C97 C102 C103 107.9(4)
C101 C102 C103 132.0(5)
O21 C103 C102 111.8(4)
O21 C103 H103 109.4
O21 C103 C104 114.6(4)
C102 C103 H103 109.4
C102 C103 C104 102.1(4)
C104 C103 H103 109.4
O19 C104 O20 107.2(4)
O19 C104 C103 106.3(4)
O19 C104 C105 112.9(4)
O20 C104 C103 104.6(4)
O20 C104 C105 109.2(4)
C105 C104 C103 116.1(4)
C104 C105 H10A 109.3
C104 C105 H10B 109.3
C104 C105 C106 111.7(4)
H10A C105 H10B 107.9
C106 C105 H10A 109.3
C106 C105 H10B 109.3
C105 C106 H10C 110.0
C105 C106 H10D 110.0
H10C C106 H10D 108.4
C107 C106 C105 108.6(4)
C107 C106 H10C 110.0
C107 C106 H10D 110.0
C108 C107 C106 122.8(6)
C112 C107 C106 119.9(5)
C112 C107 C108 117.2(6)
C107 C108 H108 119.5
C109 C108 C107 121.0(7)
C109 C108 H108 119.5
C108 C109 H109 120.0
C110 C109 C108 119.9(6)
C110 C109 H109 120.0
C109 C110 H110 119.4
C109 C110 C111 121.2(7)
C111 C110 H110 119.4
C110 C111 H111 120.7
C110 C111 C112 118.6(6)
C112 C111 H111 120.7
O19 C112 C111 115.3(5)
C107 C112 O19 122.7(5)
C107 C112 C111 122.0(5)

loop_
_geom_bond_atom_site_label_1
_geom_bond_atom_site_label_2
_geom_bond_distance
O1 C1 1.382(5)
O1 C9 1.412(5)
O2 C9 1.453(5)
O2 C16 1.386(6)
O3 H3 0.8200
O3 C10 1.412(5)
O4 C17 1.390(6)
O4 C25 1.415(5)
O5 C25 1.457(6)
O5 C32 1.388(7)
O6 H6 0.8200
O6 C26 1.416(5)
O7 C33 1.399(5)
O7 C41 1.412(5)
O8 C41 1.446(6)
O8 C48 1.383(6)
O9 H9 0.8200
O9 C42 1.409(6)
O10 C49 1.386(5)
O10 C57 1.404(5)
O11 C57 1.453(5)
O11 C64 1.383(6)
O12 H12A 0.8200
O12 C58 1.412(5)
O13 C65 1.381(7)
O13 C72 1.455(6)
O14 C72 1.405(5)
O14 C80 1.390(6)
O15 H15A 0.8200
O15 C71 1.403(5)
O16 C81 1.374(6)
O16 C88 1.450(6)
O17 C88 1.408(5)
O17 C96 1.391(5)
O18 H18A 0.8200
O18 C87 1.415(6)
O19 C104 1.412(5)
O19 C112 1.382(6)
O20 C97 1.381(5)
O20 C104 1.453(5)
O21 H21A 0.8200
O21 C103 1.415(5)
C1 C2 1.388(6)
C1 C6 1.379(6)
C2 H2 0.9300
C2 C3 1.375(7)
C3 H3A 0.9300
C3 C4 1.370(8)
C4 H4 0.9300
C4 C5 1.378(7)
C5 H5 0.9300
C5 C6 1.392(7)
C6 C7 1.495(6)
C7 H7A 0.9700
C7 H7B 0.9700
C7 C8 1.519(6)
C8 H8A 0.9700
C8 H8B 0.9700
C8 C9 1.500(6)
C9 C10 1.544(6)
C10 H10 0.9800
C10 C11 1.491(6)
C11 C12 1.383(7)
C11 C16 1.372(6)
C12 H12 0.9300
C12 C13 1.388(7)
C13 H13 0.9300
C13 C14 1.371(7)
C14 H14 0.9300
C14 C15 1.392(7)
C15 H15 0.9300
C15 C16 1.376(6)
C17 C18 1.385(6)
C17 C22 1.384(7)
C18 H18 0.9300
C18 C19 1.396(7)
C19 H19 0.9300
C19 C20 1.372(8)
C20 H20 0.9300
C20 C21 1.370(8)
C21 H21 0.9300
C21 C22 1.387(7)
C22 C23 1.501(6)
C23 H23A 0.9700
C23 H23B 0.9700
C23 C24 1.510(6)
C24 H24A 0.9700
C24 H24B 0.9700
C24 C25 1.491(6)
C25 C26 1.550(7)
C26 H26 0.9800
C26 C27 1.487(7)
C27 C28 1.376(8)
C27 C32 1.367(7)
C28 H28 0.9300
C28 C29 1.382(8)
C29 H29 0.9300
C29 C30 1.369(10)
C30 H30 0.9300
C30 C31 1.382(9)
C31 H31 0.9300
C31 C32 1.375(8)
C33 C34 1.376(6)
C33 C38 1.382(6)
C34 H34 0.9300
C34 C35 1.383(7)
C35 H35 0.9300
C35 C36 1.378(8)
C36 H36 0.9300
C36 C37 1.367(7)
C37 H37 0.9300
C37 C38 1.392(7)
C38 C39 1.497(7)
C39 H39A 0.9700
C39 H39B 0.9700
C39 C40 1.521(6)
C40 H40A 0.9700
C40 H40B 0.9700
C40 C41 1.498(6)
C41 C42 1.545(7)
C42 H42 0.9800
C42 C43 1.501(7)
C43 C44 1.373(7)
C43 C48 1.372(7)
C44 H44 0.9300
C44 C45 1.392(8)
C45 H45 0.9300
C45 C46 1.368(8)
C46 H46 0.9300
C46 C47 1.384(8)
C47 H47 0.9300
C47 C48 1.376(7)
C49 C50 1.380(7)
C49 C54 1.381(6)
C50 H50 0.9300
C50 C51 1.374(7)
C51 H51 0.9300
C51 C52 1.376(8)
C52 H52 0.9300
C52 C53 1.372(8)
C53 H53 0.9300
C53 C54 1.383(7)
C54 C55 1.499(7)
C55 H55A 0.9700
C55 H55B 0.9700
C55 C56 1.511(7)
C56 H56A 0.9700
C56 H56B 0.9700
C56 C57 1.503(6)
C57 C58 1.550(6)
C58 H58 0.9800
C58 C59 1.494(6)
C59 C60 1.380(7)
C59 C64 1.372(7)
C60 H60 0.9300
C60 C61 1.392(7)
C61 H61 0.9300
C61 C62 1.369(8)
C62 H62 0.9300
C62 C63 1.378(8)
C63 H63 0.9300
C63 C64 1.377(7)
C65 C66 1.383(7)
C65 C70 1.362(7)
C66 H66 0.9300
C66 C67 1.381(9)
C67 H67 0.9300
C67 C68 1.373(9)
C68 H68 0.9300
C68 C69 1.395(8)
C69 H69 0.9300
C69 C70 1.378(7)
C70 C71 1.492(7)
C71 H71 0.9800
C71 C72 1.556(7)
C72 C73 1.493(6)
C73 H73A 0.9700
C73 H73B 0.9700
C73 C74 1.518(7)
C74 H74A 0.9700
C74 H74B 0.9700
C74 C75 1.495(7)
C75 C76 1.384(7)
C75 C80 1.383(7)
C76 H76 0.9300
C76 C78 1.376(8)
C77 H77 0.9300
C77 C78 1.368(8)
C77 C79 1.386(7)
C78 H78 0.9300
C79 H79 0.9300
C79 C80 1.384(7)
C81 C82 1.384(7)
C81 C86 1.377(7)
C82 H82 0.9300
C82 C83 1.386(8)
C83 H83 0.9300
C83 C84 1.370(8)
C84 H84 0.9300
C84 C85 1.396(7)
C85 H85 0.9300
C85 C86 1.366(7)
C86 C87 1.498(6)
C87 H87 0.9800
C87 C88 1.547(7)
C88 C89 1.503(6)
C89 H89A 0.9700
C89 H89B 0.9700
C89 C90 1.521(7)
C90 H90A 0.9700
C90 H90B 0.9700
C90 C91 1.491(7)
C91 C92 1.385(7)
C91 C96 1.380(7)
C92 H92 0.9300
C92 C93 1.367(9)
C93 H93 0.9300
C93 C94 1.378(9)
C94 H94 0.9300
C94 C95 1.376(7)
C95 H95 0.9300
C95 C96 1.374(7)
C97 C98 1.368(6)
C97 C102 1.372(6)
C98 H98 0.9300
C98 C99 1.388(7)
C99 H99 0.9300
C99 C100 1.370(7)
C100 H100 0.9300
C100 C101 1.388(7)
C101 H101 0.9300
C101 C102 1.381(6)
C102 C103 1.500(6)
C103 H103 0.9800
C103 C104 1.540(6)
C104 C105 1.503(6)
C105 H10A 0.9700
C105 H10B 0.9700
C105 C106 1.516(7)
C106 H10C 0.9700
C106 H10D 0.9700
C106 C107 1.488(7)
C107 C108 1.402(7)
C107 C112 1.378(7)
C108 H108 0.9300
C108 C109 1.381(9)
C109 H109 0.9300
C109 C110 1.358(9)
C110 H110 0.9300
C110 C111 1.375(8)
C111 H111 0.9300
C111 C112 1.391(7)

loop_
_geom_torsion_atom_site_label_1
_geom_torsion_atom_site_label_2
_geom_torsion_atom_site_label_3
_geom_torsion_atom_site_label_4
_geom_torsion
O1 C1 C2 C3 -179.4(5)
O1 C1 C6 C5 179.9(5)
O1 C1 C6 C7 -0.7(8)
O1 C9 C10 O3 -26.8(5)
O1 C9 C10 C11 94.0(4)
O2 C9 C10 O3 -140.5(4)
O2 C9 C10 C11 -19.6(4)
O3 C10 C11 C12 -43.3(7)
O3 C10 C11 C16 137.3(4)
O4 C17 C18 C19 -176.4(5)
O4 C17 C22 C21 176.8(5)
O4 C17 C22 C23 -4.2(8)
O4 C25 C26 O6 -29.2(5)
O4 C25 C26 C27 91.6(4)
O5 C25 C26 O6 -142.6(4)
O5 C25 C26 C27 -21.9(5)
O6 C26 C27 C28 -42.1(8)
O6 C26 C27 C32 139.0(4)
O7 C33 C34 C35 -179.3(5)
O7 C33 C38 C37 179.7(5)
O7 C33 C38 C39 -0.9(8)
O7 C41 C42 O9 -36.9(5)
O7 C41 C42 C43 85.7(4)
O8 C41 C42 O9 -150.3(4)
O8 C41 C42 C43 -27.7(5)
O9 C42 C43 C44 -39.6(8)
O9 C42 C43 C48 142.5(4)
O10 C49 C50 C51 -179.5(5)
O10 C49 C54 C53 178.1(5)
O10 C49 C54 C55 -4.0(8)
O10 C57 C58 O12 -30.4(5)
O10 C57 C58 C59 90.4(4)
O11 C57 C58 O12 -144.5(4)
O11 C57 C58 C59 -23.6(5)
O12 C58 C59 C60 -40.9(7)
O12 C58 C59 C64 139.9(4)
O13 C65 C66 C67 -179.7(5)
O13 C65 C70 C69 176.5(5)
O13 C65 C70 C71 -3.8(6)
O13 C72 C73 C74 67.4(6)
O14 C72 C73 C74 -51.2(6)
O15 C71 C72 O13 -142.5(4)
O15 C71 C72 O14 -29.9(6)
O15 C71 C72 C73 98.1(5)
O16 C81 C82 C83 179.8(5)
O16 C81 C86 C85 179.0(5)
O16 C81 C86 C87 -3.3(6)
O16 C88 C89 C90 65.6(6)
O17 C88 C89 C90 -53.1(6)
O18 C87 C88 O16 -145.1(4)
O18 C87 C88 O17 -31.8(5)
O18 C87 C88 C89 95.3(5)
O19 C104 C105 C106 -51.6(6)
O20 C97 C98 C99 -179.5(4)
O20 C97 C102 C101 176.8(4)
O20 C97 C102 C103 -2.8(6)
O20 C104 C105 C106 67.5(5)
O21 C103 C104 O19 -30.2(5)
O21 C103 C104 O20 -143.5(4)
O21 C103 C104 C105 96.1(5)
C1 O1 C9 O2 -92.7(5)
C1 O1 C9 C8 26.4(6)
C1 O1 C9 C10 155.2(4)
C1 C2 C3 C4 -0.1(10)
C1 C6 C7 C8 -25.3(7)
C2 C1 C6 C5 0.2(8)
C2 C1 C6 C7 179.5(5)
C2 C3 C4 C5 -0.8(10)
C3 C4 C5 C6 1.4(10)
C4 C5 C6 C1 -1.1(9)
C4 C5 C6 C7 179.6(6)
C5 C6 C7 C8 154.0(5)
C6 C1 C2 C3 0.4(8)
C6 C7 C8 C9 51.0(6)
C7 C8 C9 O1 -52.9(6)
C7 C8 C9 O2 65.7(5)
C7 C8 C9 C10 -176.1(4)
C8 C9 C10 O3 99.7(5)
C8 C9 C10 C11 -139.5(4)
C9 O1 C1 C2 -179.6(4)
C9 O1 C1 C6 0.6(7)
C9 O2 C16 C11 -10.7(5)
C9 O2 C16 C15 169.5(5)
C9 C10 C11 C12 -166.7(5)
C9 C10 C11 C16 13.9(5)
C10 C11 C12 C13 -177.5(5)
C10 C11 C16 O2 -2.7(5)
C10 C11 C16 C15 177.0(4)
C11 C12 C13 C14 0.5(9)
C12 C11 C16 O2 177.8(4)
C12 C11 C16 C15 -2.4(7)
C12 C13 C14 C15 -2.3(9)
C13 C14 C15 C16 1.7(8)
C14 C15 C16 O2 -179.5(4)
C14 C15 C16 C11 0.7(8)
C16 O2 C9 O1 -93.9(4)
C16 O2 C9 C8 144.1(4)
C16 O2 C9 C10 18.9(5)
C16 C11 C12 C13 1.8(8)
C17 O4 C25 O5 -84.5(5)
C17 O4 C25 C24 35.4(6)
C17 O4 C25 C26 164.6(4)
C17 C18 C19 C20 -1.3(10)
C17 C22 C23 C24 -19.0(7)
C18 C17 C22 C21 -2.8(9)
C18 C17 C22 C23 176.3(5)
C18 C19 C20 C21 -0.8(11)
C19 C20 C21 C22 1.2(11)
C20 C21 C22 C17 0.6(9)
C20 C21 C22 C23 -178.4(6)
C21 C22 C23 C24 160.0(5)
C22 C17 C18 C19 3.2(9)
C22 C23 C24 C25 48.9(6)
C23 C24 C25 O4 -58.7(6)
C23 C24 C25 O5 60.4(5)
C23 C24 C25 C26 178.1(4)
C24 C25 C26 O6 97.0(5)
C24 C25 C26 C27 -142.2(5)
C25 O4 C17 C18 175.5(4)
C25 O4 C17 C22 -4.1(7)
C25 O5 C32 C27 -10.8(6)
C25 O5 C32 C31 167.9(5)
C25 C26 C27 C28 -164.8(6)
C25 C26 C27 C32 16.3(5)
C26 C27 C28 C29 -177.6(6)
C26 C27 C32 O5 -4.3(6)
C26 C27 C32 C31 177.0(5)
C27 C28 C29 C30 0.7(10)
C28 C27 C32 O5 176.7(5)
C28 C27 C32 C31 -2.0(9)
C28 C29 C30 C31 -1.9(11)
C29 C30 C31 C32 1.2(10)
C30 C31 C32 O5 -177.7(5)
C30 C31 C32 C27 0.8(9)
C32 O5 C25 O4 -92.2(4)
C32 O5 C25 C24 146.0(4)
C32 O5 C25 C26 20.2(5)
C32 C27 C28 C29 1.2(9)
C33 O7 C41 O8 -84.7(5)
C33 O7 C41 C40 35.9(6)
C33 O7 C41 C42 164.5(4)
C33 C34 C35 C36 -0.7(9)
C33 C38 C39 C40 -21.0(7)
C34 C33 C38 C37 -1.1(8)
C34 C33 C38 C39 178.3(5)
C34 C35 C36 C37 -0.3(10)
C35 C36 C37 C38 0.6(10)
C36 C37 C38 C33 0.1(9)
C36 C37 C38 C39 -179.3(6)
C37 C38 C39 C40 158.4(5)
C38 C33 C34 C35 1.4(8)
C38 C39 C40 C41 48.9(6)
C39 C40 C41 O7 -57.9(6)
C39 C40 C41 O8 61.7(5)
C39 C40 C41 C42 179.2(4)
C40 C41 C42 O9 89.1(5)
C40 C41 C42 C43 -148.2(4)
C41 O7 C33 C34 174.3(4)
C41 O7 C33 C38 -6.5(7)
C41 O8 C48 C43 -14.8(5)
C41 O8 C48 C47 164.6(5)
C41 C42 C43 C44 -162.3(5)
C41 C42 C43 C48 19.7(5)
C42 C43 C44 C45 -176.3(5)
C42 C43 C48 O8 -4.2(5)
C42 C43 C48 C47 176.4(5)
C43 C44 C45 C46 -0.1(9)
C44 C43 C48 O8 177.6(4)
C44 C43 C48 C47 -1.9(8)
C44 C45 C46 C47 -1.0(10)
C45 C46 C47 C48 0.6(9)
C46 C47 C48 O8 -178.6(5)
C46 C47 C48 C43 0.8(8)
C48 O8 C41 O7 -85.7(4)
C48 O8 C41 C40 152.0(4)
C48 O8 C41 C42 26.6(5)
C48 C43 C44 C45 1.4(8)
C49 O10 C57 O11 -97.3(5)
C49 O10 C57 C56 22.8(6)
C49 O10 C57 C58 151.3(4)
C49 C50 C51 C52 1.3(10)
C49 C54 C55 C56 -26.2(7)
C50 C49 C54 C53 -1.4(8)
C50 C49 C54 C55 176.5(5)
C50 C51 C52 C53 -1.2(12)
C51 C52 C53 C54 -0.2(12)
C52 C53 C54 C49 1.5(10)
C52 C53 C54 C55 -176.3(6)
C53 C54 C55 C56 151.6(5)
C54 C49 C50 C51 0.0(9)
C54 C55 C56 C57 53.4(6)
C55 C56 C57 O10 -53.4(6)
C55 C56 C57 O11 66.6(5)
C55 C56 C57 C58 -176.4(4)
C56 C57 C58 O12 96.4(5)
C56 C57 C58 C59 -142.8(4)
C57 O10 C49 C50 -174.1(4)
C57 O10 C49 C54 6.4(7)
C57 O11 C64 C59 -11.8(5)
C57 O11 C64 C63 167.4(5)
C57 C58 C59 C60 -163.3(5)
C57 C58 C59 C64 17.4(5)
C58 C59 C60 C61 -177.0(5)
C58 C59 C64 O11 -4.5(6)
C58 C59 C64 C63 176.3(5)
C59 C60 C61 C62 0.2(9)
C60 C59 C64 O11 176.1(4)
C60 C59 C64 C63 -3.0(8)
C60 C61 C62 C63 -1.8(10)
C61 C62 C63 C64 1.0(9)
C62 C63 C64 O11 -177.7(5)
C62 C63 C64 C59 1.4(8)
C64 O11 C57 O10 -90.3(4)
C64 O11 C57 C56 146.5(4)
C64 O11 C57 C58 22.1(5)
C64 C59 C60 C61 2.1(7)
C65 O13 C72 O14 -93.4(5)
C65 O13 C72 C71 18.8(5)
C65 O13 C72 C73 143.4(4)
C65 C66 C67 C68 1.4(10)
C65 C70 C71 O15 138.6(5)
C65 C70 C71 C72 14.8(5)
C66 C65 C70 C69 -4.7(9)
C66 C65 C70 C71 175.1(5)
C66 C67 C68 C69 -1.4(11)
C67 C68 C69 C70 -1.7(10)
C68 C69 C70 C65 4.6(9)
C68 C69 C70 C71 -175.1(6)
C69 C70 C71 O15 -41.7(8)
C69 C70 C71 C72 -165.4(6)
C70 C65 C66 C67 1.6(9)
C70 C71 C72 O13 -20.1(5)
C70 C71 C72 O14 92.4(4)
C70 C71 C72 C73 -139.5(5)
C71 C72 C73 C74 -175.3(4)
C72 O13 C65 C66 171.0(5)
C72 O13 C65 C70 -10.2(6)
C72 O14 C80 C75 6.6(7)
C72 O14 C80 C79 -174.0(4)
C72 C73 C74 C75 53.5(6)
C73 C74 C75 C76 150.9(6)
C73 C74 C75 C80 -28.3(7)
C74 C75 C76 C78 -179.6(6)
C74 C75 C80 O14 -1.8(8)
C74 C75 C80 C79 178.9(5)
C75 C76 C78 C77 0.9(11)
C76 C75 C80 O14 178.9(5)
C76 C75 C80 C79 -0.4(8)
C77 C79 C80 O14 -178.8(5)
C77 C79 C80 C75 0.5(8)
C78 C77 C79 C80 0.1(10)
C79 C77 C78 C76 -0.8(11)
C80 O14 C72 O13 -99.0(5)
C80 O14 C72 C71 149.9(4)
C80 O14 C72 C73 20.6(6)
C80 C75 C76 C78 -0.3(10)
C81 O16 C88 O17 -90.1(4)
C81 O16 C88 C87 22.4(5)
C81 O16 C88 C89 147.4(4)
C81 C82 C83 C84 2.3(9)
C81 C86 C87 O18 139.4(4)
C81 C86 C87 C88 16.4(5)
C82 C81 C86 C85 -1.6(8)
C82 C81 C86 C87 176.1(5)
C82 C83 C84 C85 -3.7(10)
C83 C84 C85 C86 2.4(10)
C84 C85 C86 C81 0.2(9)
C84 C85 C86 C87 -176.9(6)
C85 C86 C87 O18 -43.2(8)
C85 C86 C87 C88 -166.2(6)
C86 C81 C82 C83 0.4(8)
C86 C87 C88 O16 -23.3(5)
C86 C87 C88 O17 90.0(5)
C86 C87 C88 C89 -142.8(5)
C87 C88 C89 C90 -176.6(5)
C88 O16 C81 C82 168.0(5)
C88 O16 C81 C86 -12.6(6)
C88 O17 C96 C91 -1.4(8)
C88 O17 C96 C95 178.0(5)
C88 C89 C90 C91 49.3(6)
C89 C90 C91 C92 154.3(6)
C89 C90 C91 C96 -23.7(7)
C90 C91 C92 C93 -179.6(6)
C90 C91 C96 O17 -0.8(8)
C90 C91 C96 C95 179.8(5)
C91 C92 C93 C94 0.7(12)
C92 C91 C96 O17 -178.9(5)
C92 C91 C96 C95 1.8(9)
C92 C93 C94 C95 0.2(13)
C93 C94 C95 C96 -0.1(11)
C94 C95 C96 O17 179.7(6)
C94 C95 C96 C91 -0.9(10)
C96 O17 C88 O16 -90.5(5)
C96 O17 C88 C87 157.8(4)
C96 O17 C88 C89 28.8(6)
C96 C91 C92 C93 -1.6(10)
C97 O20 C104 O19 -90.7(4)
C97 O20 C104 C103 21.8(5)
C97 O20 C104 C105 146.7(4)
C97 C98 C99 C100 0.9(8)
C97 C102 C103 O21 138.7(4)
C97 C102 C103 C104 15.7(5)
C98 C97 C102 C101 -5.2(8)
C98 C97 C102 C103 175.1(5)
C98 C99 C100 C101 -2.2(8)
C99 C100 C101 C102 -0.2(8)
C100 C101 C102 C97 3.8(8)
C100 C101 C102 C103 -176.7(5)
C101 C102 C103 O21 -40.9(7)
C101 C102 C103 C104 -163.9(5)
C102 C97 C98 C99 2.8(8)
C102 C103 C104 O19 90.8(4)
C102 C103 C104 O20 -22.5(5)
C102 C103 C104 C105 -142.8(4)
C103 C104 C105 C106 -174.6(4)
C104 O19 C112 C107 5.7(8)
C104 O19 C112 C111 -173.3(5)
C104 O20 C97 C98 169.6(5)
C104 O20 C97 C102 -12.5(5)
C104 C105 C106 C107 53.3(6)
C105 C106 C107 C108 149.7(6)
C105 C106 C107 C112 -27.7(7)
C106 C107 C108 C109 -178.5(6)
C106 C107 C112 O19 -1.7(8)
C106 C107 C112 C111 177.2(5)
C107 C108 C109 C110 2.0(12)
C108 C107 C112 O19 -179.3(5)
C108 C107 C112 C111 -0.4(9)
C108 C109 C110 C111 -1.6(13)
C109 C110 C111 C112 0.3(11)
C110 C111 C112 O19 179.7(6)
C110 C111 C112 C107 0.8(9)
C112 O19 C104 O20 -98.8(5)
C112 O19 C104 C103 149.8(4)
C112 O19 C104 C105 21.5(6)
C112 C107 C108 C109 -0.9(10)
